data_2239378
loop_
_publ_author_name
'Geiger, David K.'
'DeStefano, Matthew R.'

_publ_section_title
;
 5,6-Dimethyl-2-(pyridin-2-yl)-1-[(pyridin-2-yl)methyl]-1<i>H</i>-benzimidazole
;
_journal_coeditor_code FK2079
_journal_issue 3
_journal_name_full 'Acta Crystallographica Section E'
_journal_page_first o365
_journal_paper_doi 10.1107/S1600536814003870
_journal_volume 70
_journal_year 2014
_chemical_formula_iupac 'C20 H18 N4'
_chemical_formula_moiety 'C20 H18 N4'
_chemical_formula_sum 'C20 H18 N4'
_chemical_formula_weight 314.38
_chemical_name_systematic
;
5,6-Dimethyl-2-(pyridin-2-yl)-1-[(pyridin-2-yl)methyl]-1<i>H</i>-benzimidazole
;
_space_group_crystal_system monoclinic
_space_group_IT_number 15
_space_group_name_Hall '-C 2yc'
_space_group_name_H-M_alt 'C 1 2/c 1'
_symmetry_space_group_name_Hall '-C 2yc'
_symmetry_space_group_name_H-M 'C 1 2/c 1'
_atom_sites_solution_hydrogens geom
_atom_sites_solution_primary direct
_atom_sites_solution_secondary difmap
_cell_angle_alpha 90
_cell_angle_beta 113.273(4)
_cell_angle_gamma 90
_cell_formula_units_Z 8
_cell_length_a 35.544(4)
_cell_length_b 6.1194(5)
_cell_length_c 16.5050(19)
_cell_measurement_reflns_used 3800
_cell_measurement_temperature 200.(2)
_cell_measurement_theta_max 26.8108
_cell_measurement_theta_min 2.4715
_cell_volume 3297.9(6)
_computing_cell_refinement 'SAINT (Bruker, 2013)'
_computing_data_collection 'APEX2 (Bruker, 2013)'
_computing_data_reduction 'SAINT (Bruker, 2013)'
_computing_molecular_graphics 'PLATON (Spek, 2009)'
_computing_publication_material 'publCIF (Westrip, 2010)'
_computing_structure_refinement 'SHELXL2013 (Sheldrick, 2008)'
_computing_structure_solution 'SHELXS97 (Sheldrick, 2008)'
_diffrn_ambient_temperature 200.(2)
_diffrn_detector_area_resol_mean 8.3330
_diffrn_measured_fraction_theta_full 0.964
_diffrn_measured_fraction_theta_max 0.964
_diffrn_measurement_device_type 'Bruker SMART X2S benchtop'
_diffrn_measurement_method '\w scans'
_diffrn_radiation_monochromator 'doubly curved silicon crystal'
_diffrn_radiation_type MoK\a
_diffrn_radiation_wavelength 0.71073
_diffrn_reflns_av_R_equivalents 0.0608
_diffrn_reflns_limit_h_max 45
_diffrn_reflns_limit_h_min -45
_diffrn_reflns_limit_k_max 6
_diffrn_reflns_limit_k_min -7
_diffrn_reflns_limit_l_max 21
_diffrn_reflns_limit_l_min -21
_diffrn_reflns_number 8660
_diffrn_reflns_theta_full 27.08
_diffrn_reflns_theta_max 27.08
_diffrn_reflns_theta_min 2.48
_exptl_absorpt_coefficient_mu 0.078
_exptl_absorpt_correction_T_max 1.00
_exptl_absorpt_correction_T_min 0.45
_exptl_absorpt_correction_type multi-scan
_exptl_absorpt_process_details '(SADABS; Bruker, 2013)'
_exptl_crystal_colour colourless
_exptl_crystal_density_diffrn 1.266
_exptl_crystal_density_method 'not measured'
_exptl_crystal_description prism
_exptl_crystal_F_000 1328
_exptl_crystal_size_max 0.600
_exptl_crystal_size_mid 0.300
_exptl_crystal_size_min 0.060
_refine_diff_density_max 0.282
_refine_diff_density_min -0.258
_refine_ls_extinction_method none
_refine_ls_goodness_of_fit_ref 1.025
_refine_ls_hydrogen_treatment constr
_refine_ls_matrix_type full
_refine_ls_number_parameters 219
_refine_ls_number_reflns 3501
_refine_ls_number_restraints 0
_refine_ls_restrained_S_all 1.025
_refine_ls_R_factor_all 0.0873
_refine_ls_R_factor_gt 0.0556
_refine_ls_shift/su_max 0.000
_refine_ls_shift/su_mean 0.000
_refine_ls_structure_factor_coef Fsqd
_refine_ls_weighting_details 'w=1/[\s^2^(Fo^2^)+(0.0585P)^2^+1.1674P] where P=(Fo^2^+2Fc^2^)/3'
_refine_ls_weighting_scheme calc
_refine_ls_wR_factor_gt 0.1367
_refine_ls_wR_factor_ref 0.1539
_reflns_number_gt 2402
_reflns_number_total 3501
_reflns_threshold_expression I>2\s(I)
_cod_data_source_file fk2079sup1.cif
_cod_data_source_block I
_cod_database_code 2239378
_cod_database_fobs_code 2239378

loop_
_space_group_symop_operation_xyz
'x, y, z'
'-x, y, -z+1/2'
'x+1/2, y+1/2, z'
'-x+1/2, y+1/2, -z+1/2'
'-x, -y, -z'
'x, -y, z-1/2'
'-x+1/2, -y+1/2, -z'
'x+1/2, -y+1/2, z-1/2'

loop_
_atom_site_type_symbol
_atom_site_label
_atom_site_fract_x
_atom_site_fract_y
_atom_site_fract_z
_atom_site_U_iso_or_equiv
_atom_site_adp_type
_atom_site_calc_flag
_atom_site_occupancy
N N1 0.12573(5) 0.1608(2) 0.70519(10) 0.0282(4) Uani d 1
N N2 0.12580(5) 0.4886(3) 0.76699(11) 0.0310(4) Uani d 1
N N3 0.03658(5) 0.2057(3) 0.61214(13) 0.0482(5) Uani d 1
N N4 0.11122(5) -0.1414(3) 0.50291(12) 0.0366(4) Uani d 1
C C1 0.16607(6) 0.2056(3) 0.76024(13) 0.0289(4) Uani d 1
C C2 0.16544(6) 0.4083(3) 0.79875(13) 0.0298(4) Uani d 1
C C3 0.20184(6) 0.4972(3) 0.85981(14) 0.0345(5) Uani d 1
H H3 0.2016 0.635 0.8861 0.041 Uiso calc 1
C C4 0.23817(6) 0.3845(3) 0.88192(14) 0.0342(5) Uani d 1
C C5 0.23848(6) 0.1778(3) 0.84098(14) 0.0355(5) Uani d 1
C C6 0.20272(6) 0.0883(3) 0.78064(14) 0.0335(5) Uani d 1
H H6 0.2029 -0.0487 0.7537 0.04 Uiso calc 1
C C7 0.10284(6) 0.3384(3) 0.71141(13) 0.0299(4) Uani d 1
C C8 0.05821(6) 0.3659(3) 0.66471(14) 0.0333(5) Uani d 1
C C9 0.04023(7) 0.5580(4) 0.67726(17) 0.0437(6) Uani d 1
H H9 0.0565 0.6686 0.7156 0.052 Uiso calc 1
C C10 -0.00146(7) 0.5856(4) 0.63336(18) 0.0517(6) Uani d 1
H H10 -0.0143 0.7159 0.6407 0.062 Uiso calc 1
C C11 -0.02436(7) 0.4211(4) 0.57853(17) 0.0524(6) Uani d 1
H H11 -0.0531 0.4356 0.5475 0.063 Uiso calc 1
C C12 -0.00429(7) 0.2366(4) 0.57030(18) 0.0554(7) Uani d 1
H H12 -0.0201 0.1234 0.5329 0.067 Uiso calc 1
C C13 0.11412(6) -0.0225(3) 0.64333(13) 0.0310(4) Uani d 1
H H13A 0.0858 -0.0675 0.6326 0.037 Uiso calc 1
H H13B 0.1324 -0.1478 0.6704 0.037 Uiso calc 1
C C14 0.11648(5) 0.0312(3) 0.55631(12) 0.0254(4) Uani d 1
C C15 0.12293(6) 0.2405(3) 0.53268(13) 0.0315(5) Uani d 1
H H15 0.1266 0.3593 0.5721 0.038 Uiso calc 1
C C16 0.12391(6) 0.2736(3) 0.45063(15) 0.0371(5) Uani d 1
H H16 0.1286 0.4156 0.4332 0.045 Uiso calc 1
C C17 0.11803(7) 0.0989(3) 0.39455(14) 0.0399(5) Uani d 1
H H17 0.1183 0.1176 0.3377 0.048 Uiso calc 1
C C18 0.11168(8) -0.1032(4) 0.42288(15) 0.0451(6) Uani d 1
H H18 0.1074 -0.2233 0.3838 0.054 Uiso calc 1
C C41 0.27737(6) 0.4761(4) 0.94972(17) 0.0465(6) Uani d 1
H H41A 0.2716 0.6146 0.9724 0.07 Uiso calc 1
H H41B 0.297 0.5013 0.9224 0.07 Uiso calc 1
H H41C 0.289 0.372 0.9984 0.07 Uiso calc 1
C C51 0.27837(7) 0.0560(4) 0.86530(17) 0.0480(6) Uani d 1
H H51A 0.2736 -0.0797 0.8311 0.072 Uiso calc 1
H H51B 0.2896 0.0213 0.9284 0.072 Uiso calc 1
H H51C 0.2979 0.1472 0.8522 0.072 Uiso calc 1

loop_
_atom_site_aniso_label
_atom_site_aniso_U_11
_atom_site_aniso_U_22
_atom_site_aniso_U_33
_atom_site_aniso_U_12
_atom_site_aniso_U_13
_atom_site_aniso_U_23
N1 0.0317(8) 0.0268(9) 0.0281(9) -0.0039(7) 0.0139(7) -0.0029(7)
N2 0.0330(8) 0.0303(9) 0.0319(10) -0.0014(7) 0.0151(7) -0.0027(7)
N3 0.0370(10) 0.0491(12) 0.0518(13) -0.0056(9) 0.0103(9) -0.0130(10)
N4 0.0512(10) 0.0269(9) 0.0325(10) -0.0042(8) 0.0173(8) -0.0045(8)
C1 0.0338(10) 0.0298(11) 0.0237(10) -0.0032(8) 0.0119(8) 0.0023(8)
C2 0.0323(10) 0.0297(11) 0.0298(11) -0.0004(8) 0.0148(8) 0.0025(8)
C3 0.0363(10) 0.0311(11) 0.0375(13) -0.0045(9) 0.0161(9) -0.0048(9)
C4 0.0360(11) 0.0357(11) 0.0319(12) -0.0044(9) 0.0143(9) 0.0024(9)
C5 0.0366(11) 0.0362(12) 0.0358(12) 0.0027(9) 0.0165(9) 0.0086(10)
C6 0.0413(11) 0.0270(10) 0.0348(12) 0.0028(9) 0.0177(9) 0.0015(9)
C7 0.0347(10) 0.0313(11) 0.0267(11) -0.0021(8) 0.0155(8) 0.0003(9)
C8 0.0333(10) 0.0379(12) 0.0298(11) -0.0050(9) 0.0138(9) 0.0002(9)
C9 0.0394(12) 0.0399(13) 0.0543(15) -0.0011(10) 0.0210(11) -0.0060(11)
C10 0.0393(12) 0.0505(14) 0.0666(18) 0.0025(11) 0.0224(12) -0.0015(13)
C11 0.0298(11) 0.0626(16) 0.0607(17) -0.0003(11) 0.0134(11) 0.0003(13)
C12 0.0367(12) 0.0593(16) 0.0602(18) -0.0044(11) 0.0082(11) -0.0119(13)
C13 0.0401(10) 0.0241(10) 0.0303(11) -0.0057(8) 0.0154(9) -0.0039(8)
C14 0.0222(8) 0.0240(10) 0.0284(10) 0.0005(7) 0.0084(7) -0.0018(8)
C15 0.0380(10) 0.0244(10) 0.0346(12) -0.0002(8) 0.0169(9) -0.0002(8)
C16 0.0465(12) 0.0291(11) 0.0415(13) 0.0054(9) 0.0236(10) 0.0082(9)
C17 0.0543(13) 0.0425(13) 0.0284(12) 0.0073(10) 0.0222(10) 0.0047(10)
C18 0.0663(15) 0.0369(12) 0.0358(13) 0.0026(11) 0.0241(11) -0.0092(10)
C41 0.0340(11) 0.0510(14) 0.0512(15) -0.0066(10) 0.0135(11) -0.0021(11)
C51 0.0426(12) 0.0496(14) 0.0510(16) 0.0097(11) 0.0174(11) 0.0069(12)

loop_
_atom_type_symbol
_atom_type_description
_atom_type_scat_dispersion_real
_atom_type_scat_dispersion_imag
_atom_type_scat_source
C C 0.0033 0.0016 'International Tables Vol C Tables 4.2.6.8 and 6.1.1.4'
H H 0.0000 0.0000 'International Tables Vol C Tables 4.2.6.8 and 6.1.1.4'
N N 0.0061 0.0033 'International Tables Vol C Tables 4.2.6.8 and 6.1.1.4'

loop_
_geom_angle_atom_site_label_1
_geom_angle_atom_site_label_2
_geom_angle_atom_site_label_3
_geom_angle
C7 N1 C1 106.36(15)
C7 N1 C13 129.91(17)
C1 N1 C13 122.81(16)
C7 N2 C2 105.77(16)
C8 N3 C12 117.1(2)
C14 N4 C18 117.07(17)
N1 C1 C2 105.94(16)
N1 C1 C6 132.48(18)
C2 C1 C6 121.58(18)
N2 C2 C1 109.84(17)
N2 C2 C3 130.41(18)
C1 C2 C3 119.75(17)
C4 C3 C2 119.94(19)
C4 C3 H3 120.0
C2 C3 H3 120.0
C3 C4 C5 119.74(19)
C3 C4 C41 120.26(19)
C5 C4 C41 119.99(18)
C6 C5 C4 120.85(18)
C6 C5 C51 119.74(19)
C4 C5 C51 119.41(19)
C5 C6 C1 118.13(18)
C5 C6 H6 120.9
C1 C6 H6 120.9
N2 C7 N1 112.07(17)
N2 C7 C8 121.56(17)
N1 C7 C8 126.37(18)
N3 C8 C9 122.5(2)
N3 C8 C7 118.75(18)
C9 C8 C7 118.74(19)
C10 C9 C8 119.1(2)
C10 C9 H9 120.4
C8 C9 H9 120.4
C9 C10 C11 119.2(2)
C9 C10 H10 120.4
C11 C10 H10 120.4
C12 C11 C10 118.0(2)
C12 C11 H11 121.0
C10 C11 H11 121.0
N3 C12 C11 124.1(2)
N3 C12 H12 118.0
C11 C12 H12 118.0
N1 C13 C14 113.04(15)
N1 C13 H13A 109.0
C14 C13 H13A 109.0
N1 C13 H13B 109.0
C14 C13 H13B 109.0
H13A C13 H13B 107.8
N4 C14 C15 122.64(17)
N4 C14 C13 114.13(16)
C15 C14 C13 123.22(16)
C16 C15 C14 118.86(18)
C16 C15 H15 120.6
C14 C15 H15 120.6
C17 C16 C15 119.26(18)
C17 C16 H16 120.4
C15 C16 H16 120.4
C18 C17 C16 118.25(19)
C18 C17 H17 120.9
C16 C17 H17 120.9
N4 C18 C17 123.9(2)
N4 C18 H18 118.1
C17 C18 H18 118.1
C4 C41 H41A 109.5
C4 C41 H41B 109.5
H41A C41 H41B 109.5
C4 C41 H41C 109.5
H41A C41 H41C 109.5
H41B C41 H41C 109.5
C5 C51 H51A 109.5
C5 C51 H51B 109.5
H51A C51 H51B 109.5
C5 C51 H51C 109.5
H51A C51 H51C 109.5
H51B C51 H51C 109.5

loop_
_geom_bond_atom_site_label_1
_geom_bond_atom_site_label_2
_geom_bond_distance
N1 C7 1.385(2)
N1 C1 1.388(2)
N1 C13 1.462(2)
N2 C7 1.327(2)
N2 C2 1.385(2)
N3 C8 1.333(3)
N3 C12 1.353(3)
N4 C14 1.341(2)
N4 C18 1.348(3)
C1 C2 1.398(3)
C1 C6 1.407(3)
C2 C3 1.398(3)
C3 C4 1.380(3)
C3 H3 0.95
C4 C5 1.436(3)
C4 C41 1.509(3)
C5 C6 1.381(3)
C5 C51 1.509(3)
C6 H6 0.95
C7 C8 1.474(3)
C8 C9 1.392(3)
C9 C10 1.379(3)
C9 H9 0.95
C10 C11 1.383(4)
C10 H10 0.95
C11 C12 1.371(3)
C11 H11 0.95
C12 H12 0.95
C13 C14 1.508(3)
C13 H13A 0.99
C13 H13B 0.99
C14 C15 1.384(3)
C15 C16 1.383(3)
C15 H15 0.95
C16 C17 1.375(3)
C16 H16 0.95
C17 C18 1.372(3)
C17 H17 0.95
C18 H18 0.95
C41 H41A 0.98
C41 H41B 0.98
C41 H41C 0.98
C51 H51A 0.98
C51 H51B 0.98
C51 H51C 0.98

loop_
_geom_hbond_atom_site_label_D
_geom_hbond_atom_site_label_H
_geom_hbond_atom_site_label_A
_geom_hbond_site_symmetry_A
_geom_hbond_distance_DH
_geom_hbond_distance_HA
_geom_hbond_distance_DA
_geom_hbond_angle_DHA
_geom_hbond_publ_flag
C13 H13A N3 . 0.99 2.35 2.948(3) 118.4 yes
C11 H11 N4 5_556 0.95 2.61 3.315(3) 130.8 yes
C17 H17 N2 6_565 0.95 2.74 3.368(3) 124.7 yes

loop_
_geom_torsion_atom_site_label_1
_geom_torsion_atom_site_label_2
_geom_torsion_atom_site_label_3
_geom_torsion_atom_site_label_4
_geom_torsion
C7 N1 C1 C2 1.14(19)
C13 N1 C1 C2 171.16(16)
C7 N1 C1 C6 -179.63(19)
C13 N1 C1 C6 -9.6(3)
C7 N2 C2 C1 0.6(2)
C7 N2 C2 C3 -179.1(2)
N1 C1 C2 N2 -1.1(2)
C6 C1 C2 N2 179.58(17)
N1 C1 C2 C3 178.63(18)
C6 C1 C2 C3 -0.7(3)
N2 C2 C3 C4 179.53(19)
C1 C2 C3 C4 -0.1(3)
C2 C3 C4 C5 1.0(3)
C2 C3 C4 C41 -178.20(19)
C3 C4 C5 C6 -1.0(3)
C41 C4 C5 C6 178.14(19)
C3 C4 C5 C51 179.78(19)
C41 C4 C5 C51 -1.1(3)
C4 C5 C6 C1 0.2(3)
C51 C5 C6 C1 179.41(18)
N1 C1 C6 C5 -178.49(19)
C2 C1 C6 C5 0.6(3)
C2 N2 C7 N1 0.2(2)
C2 N2 C7 C8 179.37(17)
C1 N1 C7 N2 -0.8(2)
C13 N1 C7 N2 -169.90(17)
C1 N1 C7 C8 180.00(18)
C13 N1 C7 C8 10.9(3)
C12 N3 C8 C9 0.1(3)
C12 N3 C8 C7 -179.9(2)
N2 C7 C8 N3 -177.59(18)
N1 C7 C8 N3 1.5(3)
N2 C7 C8 C9 2.3(3)
N1 C7 C8 C9 -178.59(18)
N3 C8 C9 C10 -0.5(3)
C7 C8 C9 C10 179.6(2)
C8 C9 C10 C11 0.5(4)
C9 C10 C11 C12 -0.1(4)
C8 N3 C12 C11 0.3(4)
C10 C11 C12 N3 -0.3(4)
C7 N1 C13 C14 82.2(2)
C1 N1 C13 C14 -85.3(2)
C18 N4 C14 C15 -1.2(3)
C18 N4 C14 C13 177.96(18)
N1 C13 C14 N4 171.72(16)
N1 C13 C14 C15 -9.1(3)
N4 C14 C15 C16 0.2(3)
C13 C14 C15 C16 -178.92(18)
C14 C15 C16 C17 0.7(3)
C15 C16 C17 C18 -0.5(3)
C14 N4 C18 C17 1.4(3)
C16 C17 C18 N4 -0.6(4)
